data_7027587
loop_
_publ_author_name
'Goodgame, David M. L.'
'Grachvogel, David A.'
'Holland, Stephanie'
'Long, Nicholas J.'
'White, Andrew J. P.'
'Williams, David J.'

_publ_section_title
;
 Diversity of chain, interwoven and network structures formed by metal
 complexes with
 2,3,5,6-tetrafluoro-1,4-bis(4-pyridyl-sulfenyl)benzene&#x200A;&#x2020;
;
_journal_issue 19
_journal_name_full 'Journal of the Chemical Society, Dalton Transactions'
_journal_page_first 3473
_journal_paper_doi 10.1039/a904453a
_journal_year 1999
_chemical_formula_sum 'C38 H28 F8 Mn N6 O2 S6'
_chemical_formula_weight 999.96
_chemical_name_systematic
; 
 ? 
;
_space_group_IT_number 14
_symmetry_cell_setting monoclinic
_symmetry_space_group_name_Hall '-P 2ybc'
_symmetry_space_group_name_H-M 'P 1 21/c 1'
_atom_sites_solution_hydrogens geom
_atom_sites_solution_primary direct
_atom_sites_solution_secondary difmap
_audit_creation_method SHELXL
_cell_angle_alpha 90.00
_cell_angle_beta 101.445(7)
_cell_angle_gamma 90.00
_cell_formula_units_Z 2
_cell_length_a 15.1019(9)
_cell_length_b 7.7834(8)
_cell_length_c 18.025(3)
_cell_measurement_reflns_used 21
_cell_measurement_temperature 293(2)
_cell_measurement_theta_max 22.60
_cell_measurement_theta_min 10.99
_cell_volume 2076.6(4)
_computing_cell_refinement 'Siemens XSCANS'
_computing_data_collection 'Siemens XSCANS'
_computing_data_reduction 'Siemens SHELXTL'
_computing_molecular_graphics 'Siemens SHELXTL'
_computing_publication_material 'Siemens SHELXTL'
_computing_structure_refinement 'SHELXL-93 (Sheldrick, 1993)'
_computing_structure_solution 'SHELXS-86 (Sheldrick, 1990)'
_diffrn_ambient_temperature 293(2)
_diffrn_measurement_device 'Siemens P4'
_diffrn_measurement_method '\w scans'
_diffrn_radiation_monochromator graphite
_diffrn_radiation_source 'fine-focus sealed tube'
_diffrn_radiation_type CuK\a
_diffrn_radiation_wavelength 1.54178
_diffrn_reflns_av_R_equivalents 0.0306
_diffrn_reflns_av_sigmaI/netI 0.0619
_diffrn_reflns_limit_h_max 16
_diffrn_reflns_limit_h_min 0
_diffrn_reflns_limit_k_max 0
_diffrn_reflns_limit_k_min -8
_diffrn_reflns_limit_l_max 19
_diffrn_reflns_limit_l_min -20
_diffrn_reflns_number 3210
_diffrn_reflns_theta_max 60.00
_diffrn_reflns_theta_min 2.99
_diffrn_standards_interval_count 97
_diffrn_standards_number 3
_exptl_absorpt_coefficient_mu 6.114
_exptl_absorpt_correction_T_max 0.3144
_exptl_absorpt_correction_T_min 0.1312
_exptl_absorpt_correction_type ellipsoidal
_exptl_crystal_colour Clear
_exptl_crystal_density_diffrn 1.599
_exptl_crystal_description plates
_exptl_crystal_F_000 1014
_exptl_crystal_size_max 0.26
_exptl_crystal_size_mid 0.20
_exptl_crystal_size_min 0.17
_refine_diff_density_max 0.623
_refine_diff_density_min -0.657
_refine_diff_density_rms 0.095
_refine_ls_extinction_coef 0.0004(2)
_refine_ls_extinction_expression Fc^*^=kFc[1+0.001xFc^2^\l^3^/sin(2\q)]^-1/4^
_refine_ls_extinction_method SHELXL
_refine_ls_goodness_of_fit_all 1.075
_refine_ls_goodness_of_fit_obs 1.153
_refine_ls_matrix_type full
_refine_ls_number_parameters 301
_refine_ls_number_reflns 3079
_refine_ls_number_restraints 4
_refine_ls_restrained_S_all 1.077
_refine_ls_restrained_S_obs 1.155
_refine_ls_R_factor_all 0.1036
_refine_ls_R_factor_obs 0.0697
_refine_ls_shift/esd_max 0.000
_refine_ls_shift/esd_mean 0.000
_refine_ls_structure_factor_coef Fsqd
_refine_ls_weighting_details 'w=1/[\s^2^(Fo^2^)+(0.1091P)^2^+0.2734P] where P=(Fo^2^+2Fc^2^)/3'
_refine_ls_weighting_scheme calc
_refine_ls_wR_factor_all 0.1966
_refine_ls_wR_factor_obs 0.1708
_reflns_number_observed 2104
_reflns_number_total 3079
_reflns_observed_criterion >2sigma(I)
_cod_data_source_file 904453asup1.cif
_cod_data_source_block NL9810
_cod_depositor_comments
;
The following automatic conversions were performed:

'_symmetry_cell_setting' value 'Monoclinic' changed to 'monoclinic'
according to /home/saulius/struct/CIF-dictionaries/cif_core.dic
dictionary named 'cif_core.dic' version 2.4.2 from 2011-04-26.

Automatic conversion script
Id: cif_fix_values 1891 2012-01-12 08:04:46Z andrius 

The following automatic conversions were performed:

'_refine_ls_weighting_scheme' value 'calc
w=1/[\s^2^(Fo^2^)+(0.1091P)^2^+0.2734P] where P=(Fo^2^+2Fc^2^)/3' was
changed to 'calc'. New tag '_refine_ls_weighting_details' was
created. The value of the new tag was set to
'w=1/[\s^2^(Fo^2^)+(0.1091P)^2^+0.2734P] where P=(Fo^2^+2Fc^2^)/3'.

Automatic conversion script
Id: cif_fix_values 3143 2015-03-26 13:38:13Z robertas 
;
_cod_original_sg_symbol_H-M P2(1)/c
_cod_original_formula_sum 'C38 H28 N6 O2 F8 S6 Mn'
_cod_database_code 7027587

loop_
_symmetry_equiv_pos_as_xyz
'x, y, z'
'-x, y+1/2, -z+1/2'
'-x, -y, -z'
'x, -y-1/2, z-1/2'

loop_
_atom_site_aniso_label
_atom_site_aniso_U_11
_atom_site_aniso_U_22
_atom_site_aniso_U_33
_atom_site_aniso_U_23
_atom_site_aniso_U_13
_atom_site_aniso_U_12
Mn 0.0330(6) 0.0548(8) 0.0396(7) 0.0066(6) 0.0070(5) 0.0041(6)
N1 0.037(2) 0.058(3) 0.041(2) 0.003(2) 0.007(2) 0.002(2)
C2 0.032(3) 0.070(4) 0.046(3) 0.004(3) 0.004(2) 0.003(3)
C3 0.035(3) 0.070(4) 0.037(3) 0.015(3) 0.001(2) 0.001(3)
C4 0.033(3) 0.060(4) 0.035(3) -0.002(2) 0.003(2) -0.001(3)
C5 0.039(3) 0.062(4) 0.035(3) -0.002(3) 0.002(2) 0.004(3)
C6 0.034(3) 0.070(5) 0.038(3) 0.008(3) 0.004(2) -0.004(3)
S7 0.0319(7) 0.161(2) 0.0363(8) 0.0076(10) 0.0028(6) -0.0011(10)
C8 0.033(3) 0.077(5) 0.040(3) 0.003(3) 0.005(2) -0.003(3)
C9 0.043(3) 0.074(5) 0.049(4) -0.020(3) 0.006(3) 0.002(3)
F9 0.083(3) 0.084(3) 0.074(3) -0.027(2) 0.014(2) 0.000(3)
C10 0.040(3) 0.061(4) 0.050(3) 0.005(3) 0.005(3) -0.003(3)
F10 0.081(3) 0.063(3) 0.079(3) 0.014(2) 0.009(2) -0.002(2)
C11 0.034(3) 0.065(4) 0.038(3) -0.002(3) 0.006(2) -0.003(3)
C12 0.044(3) 0.059(4) 0.049(3) -0.009(3) 0.006(3) -0.001(3)
F12 0.094(3) 0.071(3) 0.074(3) -0.020(2) 0.013(2) 0.000(3)
C13 0.039(3) 0.070(5) 0.057(4) 0.018(4) 0.004(3) 0.000(3)
F13 0.079(3) 0.077(3) 0.082(3) 0.029(2) 0.010(2) 0.003(2)
S14 0.0447(8) 0.110(2) 0.0417(8) 0.0002(9) 0.0131(6) -0.0077(9)
C15 0.043(3) 0.059(4) 0.036(3) 0.004(3) 0.006(2) 0.001(3)
C16 0.073(4) 0.056(4) 0.046(3) 0.001(3) 0.015(3) 0.000(3)
C17 0.098(6) 0.054(4) 0.049(4) -0.008(3) 0.001(4) -0.003(4)
N18 0.072(4) 0.061(4) 0.057(3) 0.005(3) -0.006(3) -0.011(3)
C19 0.050(4) 0.068(4) 0.057(4) -0.001(3) 0.004(3) -0.006(3)
C20 0.046(3) 0.062(4) 0.051(3) -0.006(3) 0.006(3) -0.002(3)
N21 0.045(3) 0.064(4) 0.056(3) 0.008(3) 0.010(2) 0.008(3)
C22 0.051(3) 0.053(4) 0.046(3) 0.002(3) 0.009(3) 0.006(3)
S23 0.091(2) 0.093(2) 0.0537(10) 0.0024(10) -0.0099(10) 0.0327(13)
O30 0.057(3) 0.065(3) 0.051(3) -0.003(2) -0.001(2) 0.007(2)
C31 0.058(8) 0.090(10) 0.046(7) -0.009(6) 0.006(7) -0.005(8)
C32 0.085(10) 0.103(11) 0.058(8) -0.016(7) 0.007(7) -0.011(8)
C31' 0.050(14) 0.113(21) 0.021(12) -0.001(11) 0.000(9) 0.006(14)
C32' 0.079(15) 0.075(15) 0.045(10) -0.007(10) -0.028(11) 0.001(12)

loop_
_atom_site_label
_atom_site_type_symbol
_atom_site_fract_x
_atom_site_fract_y
_atom_site_fract_z
_atom_site_U_iso_or_equiv
_atom_site_thermal_displace_type
_atom_site_occupancy
_atom_site_calc_flag
_atom_site_refinement_flags
_atom_site_disorder_group
Mn Mn 0.5000 0.0000 0.0000 0.0425(4) Uani 1 d S .
N1 N 0.6432(3) 0.0261(7) -0.0270(3) 0.0456(12) Uani 1 d . .
C2 C 0.6519(4) 0.0811(10) -0.0943(3) 0.0498(15) Uani 1 d . .
H2A H 0.5999(4) 0.1179(10) -0.1272(3) 0.060 Uiso 1 calc R .
C3 C 0.7318(4) 0.0883(10) -0.1197(3) 0.0482(15) Uani 1 d . .
H3A H 0.7335(4) 0.1290(10) -0.1679(3) 0.058 Uiso 1 calc R .
C4 C 0.8107(4) 0.0326(8) -0.0711(3) 0.0429(14) Uani 1 d . .
C5 C 0.8036(4) -0.0257(9) -0.0001(3) 0.0461(14) Uani 1 d . .
H5A H 0.8547(4) -0.0632(9) 0.0337(3) 0.055 Uiso 1 calc R .
C6 C 0.7209(4) -0.0279(9) 0.0201(3) 0.0476(15) Uani 1 d . .
H6A H 0.7173(4) -0.0679(9) 0.0681(3) 0.057 Uiso 1 calc R .
S7 S 0.91882(11) 0.0365(4) -0.09237(9) 0.0768(8) Uani 1 d . .
C8 C 0.8990(4) 0.0523(10) -0.1921(3) 0.051(2) Uani 1 d . .
C9 C 0.8969(4) 0.2092(11) -0.2280(4) 0.056(2) Uani 1 d . .
F9 F 0.8980(4) 0.3549(7) -0.1888(3) 0.0804(14) Uani 1 d . .
C10 C 0.8939(4) 0.2199(9) -0.3046(4) 0.051(2) Uani 1 d . .
F10 F 0.8938(4) 0.3768(6) -0.3355(3) 0.0756(13) Uani 1 d . .
C11 C 0.8948(4) 0.0748(9) -0.3491(3) 0.0460(14) Uani 1 d . .
C12 C 0.8937(4) -0.0822(10) -0.3126(4) 0.0510(15) Uani 1 d . .
F12 F 0.8937(4) -0.2279(6) -0.3521(3) 0.0802(14) Uani 1 d . .
C13 C 0.8955(4) -0.0917(10) -0.2366(4) 0.056(2) Uani 1 d . .
F13 F 0.8967(4) -0.2490(7) -0.2051(3) 0.0801(14) Uani 1 d . .
S14 S 0.90599(12) 0.0899(3) -0.44412(9) 0.0648(6) Uani 1 d . .
C15 C 0.7983(4) 0.0244(9) -0.4930(3) 0.0463(14) Uani 1 d . .
C16 C 0.7897(5) -0.0487(9) -0.5630(4) 0.058(2) Uani 1 d . .
H16A H 0.8402(5) -0.0652(9) -0.5845(4) 0.069 Uiso 1 calc R .
C17 C 0.7055(7) -0.0977(10) -0.6014(4) 0.069(2) Uani 1 d . .
H17A H 0.7009(7) -0.1486(10) -0.6486(4) 0.083 Uiso 1 calc R .
N18 N 0.6289(5) -0.0761(9) -0.5744(3) 0.066(2) Uani 1 d . .
C19 C 0.6370(5) -0.0020(11) -0.5073(4) 0.059(2) Uani 1 d . .
H19A H 0.5852(5) 0.0141(11) -0.4874(4) 0.071 Uiso 1 calc R .
C20 C 0.7204(5) 0.0538(10) -0.4646(4) 0.053(2) Uani 1 d . .
H20A H 0.7235(5) 0.1090(10) -0.4184(4) 0.064 Uiso 1 calc R .
N21 N 0.4492(4) 0.1910(8) -0.0838(3) 0.0549(14) Uani 1 d . .
C22 C 0.4014(5) 0.2532(9) -0.1345(4) 0.0501(15) Uani 1 d . .
S23 S 0.3312(2) 0.3345(3) -0.20609(11) 0.0827(7) Uani 1 d . .
O30 O 0.5211(4) 0.2011(7) 0.0920(3) 0.0592(12) Uani 1 d D .
H30A H 0.4816(52) 0.2848(90) 0.0891(51) 0.083(30) Uiso 1 d D .
C31 C 0.5901(9) 0.2063(22) 0.1589(7) 0.065(4) Uani 0.65 d PD 1
H31A H 0.6143(9) 0.3218(22) 0.1669(7) 0.078 Uiso 0.65 calc PR 1
H31B H 0.6391(9) 0.1295(22) 0.1536(7) 0.078 Uiso 0.65 calc PR 1
C32 C 0.5510(11) 0.1536(23) 0.2232(8) 0.083(4) Uani 0.65 d PD 1
H32A H 0.5968(11) 0.1566(23) 0.2685(8) 0.124 Uiso 0.65 calc PR 1
H32B H 0.5277(11) 0.0390(23) 0.2150(8) 0.124 Uiso 0.65 calc PR 1
H32C H 0.5030(11) 0.2307(23) 0.2283(8) 0.124 Uiso 0.65 calc PR 1
C31' C 0.5489(17) 0.1852(41) 0.1729(7) 0.063(7) Uani 0.35 d PD 2
H31C H 0.5174(17) 0.0880(41) 0.1893(7) 0.075 Uiso 0.35 calc PR 2
H31D H 0.5294(17) 0.2872(41) 0.1960(7) 0.075 Uiso 0.35 calc PR 2
C32' C 0.6466(15) 0.1623(33) 0.2020(12) 0.072(7) Uani 0.35 d PD 2
H32D H 0.6578(15) 0.1531(33) 0.2562(12) 0.108 Uiso 0.35 calc PR 2
H32E H 0.6787(15) 0.2594(33) 0.1878(12) 0.108 Uiso 0.35 calc PR 2
H32F H 0.6668(15) 0.0596(33) 0.1810(12) 0.108 Uiso 0.35 calc PR 2

loop_
_atom_type_symbol
_atom_type_description
_atom_type_scat_dispersion_real
_atom_type_scat_dispersion_imag
_atom_type_scat_source
C C 0.0181 0.0091 'International Tables Vol C Tables 4.2.6.8 and 6.1.1.4'
H H 0.0000 0.0000 'International Tables Vol C Tables 4.2.6.8 and 6.1.1.4'
N N 0.0311 0.0180 'International Tables Vol C Tables 4.2.6.8 and 6.1.1.4'
O O 0.0492 0.0322 'International Tables Vol C Tables 4.2.6.8 and 6.1.1.4'
F F 0.0727 0.0534 'International Tables Vol C Tables 4.2.6.8 and 6.1.1.4'
S S 0.3331 0.5567 'International Tables Vol C Tables 4.2.6.8 and 6.1.1.4'
Mn Mn -0.5299 2.8052 'International Tables Vol C Tables 4.2.6.8 and 6.1.1.4'

loop_
_geom_angle_atom_site_label_1
_geom_angle_atom_site_label_2
_geom_angle_atom_site_label_3
_geom_angle
_geom_angle_site_symmetry_1
_geom_angle_site_symmetry_3
N21 Mn N21 180.0 . 3_655
N21 Mn O30 90.9(2) . .
N21 Mn O30 89.1(2) 3_655 .
N21 Mn O30 89.1(2) . 3_655
N21 Mn O30 90.9(2) 3_655 3_655
O30 Mn O30 180.0 . 3_655
N21 Mn N1 89.4(2) . 3_655
N21 Mn N1 90.6(2) 3_655 3_655
O30 Mn N1 84.7(2) . 3_655
O30 Mn N1 95.3(2) 3_655 3_655
N21 Mn N1 90.6(2) . .
N21 Mn N1 89.4(2) 3_655 .
O30 Mn N1 95.3(2) . .
O30 Mn N1 84.7(2) 3_655 .
N1 Mn N1 180.0 3_655 .
C2 N1 C6 116.2(5) . .
C2 N1 Mn 119.3(4) . .
C6 N1 Mn 124.3(4) . .
N1 C2 C3 125.0(6) . .
C2 C3 C4 118.3(5) . .
C5 C4 C3 117.9(5) . .
C5 C4 S7 117.1(4) . .
C3 C4 S7 124.9(5) . .
C6 C5 C4 119.6(5) . .
C5 C6 N1 123.0(5) . .
C4 S7 C8 104.3(3) . .
C13 C8 C9 117.0(6) . .
C13 C8 S7 121.1(6) . .
C9 C8 S7 121.5(5) . .
F9 C9 C10 118.4(7) . .
F9 C9 C8 120.4(6) . .
C10 C9 C8 121.2(7) . .
F10 C10 C9 117.9(7) . .
F10 C10 C11 120.1(6) . .
C9 C10 C11 121.9(7) . .
C10 C11 C12 116.2(6) . .
C10 C11 S14 121.5(5) . .
C12 C11 S14 122.1(5) . .
F12 C12 C13 119.0(7) . .
F12 C12 C11 119.5(6) . .
C13 C12 C11 121.4(7) . .
F13 C13 C12 117.8(7) . .
F13 C13 C8 120.0(6) . .
C12 C13 C8 122.2(7) . .
C11 S14 C15 102.2(3) . .
C16 C15 C20 118.5(6) . .
C16 C15 S14 119.4(5) . .
C20 C15 S14 122.1(5) . .
C15 C16 C17 119.2(7) . .
N18 C17 C16 123.8(7) . .
C19 N18 C17 117.0(7) . .
N18 C19 C20 122.9(7) . .
C15 C20 C19 118.6(6) . .
C22 N21 Mn 158.0(6) . .
N21 C22 S23 177.7(7) . .
C31 O30 Mn 127.8(7) . .
C31' O30 Mn 130.9(13) . .
O30 C31 C32 108.6(11) . .
O30 C31' C32' 116.1(18) . .

loop_
_geom_bond_atom_site_label_1
_geom_bond_atom_site_label_2
_geom_bond_distance
_geom_bond_site_symmetry_2
Mn N21 2.149(6) .
Mn N21 2.149(6) 3_655
Mn O30 2.256(5) .
Mn O30 2.256(5) 3_655
Mn N1 2.318(5) 3_655
Mn N1 2.318(5) .
N1 C2 1.318(8) .
N1 C6 1.371(8) .
C2 C3 1.374(9) .
C3 C4 1.400(8) .
C4 C5 1.381(8) .
C4 S7 1.750(6) .
C5 C6 1.368(9) .
S7 C8 1.767(6) .
C8 C13 1.372(11) .
C8 C9 1.380(11) .
C9 F9 1.335(9) .
C9 C10 1.375(9) .
C10 F10 1.342(8) .
C10 C11 1.386(10) .
C11 C12 1.390(10) .
C11 S14 1.759(6) .
C12 F12 1.339(8) .
C12 C13 1.367(9) .
C13 F13 1.348(9) .
S14 C15 1.765(6) .
C15 C16 1.366(9) .
C15 C20 1.391(9) .
C16 C17 1.375(12) .
C17 N18 1.350(12) .
N18 C19 1.324(10) .
C19 C20 1.409(10) .
N21 C22 1.152(9) .
C22 S23 1.628(6) .
O30 C31 1.429(11) .
O30 C31' 1.440(12) .
C31 C32 1.46(2) .
C31' C32' 1.48(2) .
